data_7238553
loop_
_publ_author_name
'Owczarzak, Anita M.'
'Kubicki, Maciej'
'Kourkoumelis, Nikolaos'
'Hadjikakou, Sotiris K.'

_publ_section_title
;
 Stabilization of poly-iodides: structural influences of the cationic
 disulfides of 2-mercapto-3,4,5,6-tetrahydro-pyrimidine and
 2-mercatpo-pyrimidine
;
_journal_issue 7
_journal_name_full 'RSC Advances'
_journal_page_first 2856
_journal_paper_doi 10.1039/c2ra00013j
_journal_volume 2
_journal_year 2012
_chemical_formula_sum 'C8 H16 I3 N4 S2'
_chemical_formula_weight 613.07
_space_group_IT_number 18
_space_group_name_Hall 'P 2 2ab'
_space_group_name_H-M_alt 'P 21 21 2'
_symmetry_cell_setting orthorhombic
_symmetry_space_group_name_H-M 'P 21 21 2'
_atom_sites_solution_hydrogens geom
_atom_sites_solution_primary direct
_atom_sites_solution_secondary difmap
_audit_creation_method SHELXL-97
_cell_angle_alpha 90.00
_cell_angle_beta 90.00
_cell_angle_gamma 90.00
_cell_formula_units_Z 4
_cell_length_a 12.21180(10)
_cell_length_b 25.3633(2)
_cell_length_c 5.69180(10)
_cell_measurement_reflns_used 12527
_cell_measurement_temperature 293(2)
_cell_measurement_theta_max 27.8990
_cell_measurement_theta_min 2.9230
_cell_volume 1762.93(4)
_computing_structure_refinement 'SHELXL-97 (Sheldrick, 1997)'
_diffrn_ambient_temperature 293(2)
_diffrn_detector_area_resol_mean 16.1544
_diffrn_measured_fraction_theta_full 1.000
_diffrn_measured_fraction_theta_max 1.000
_diffrn_measurement_device_type 'Xcalibur, Eos'
_diffrn_measurement_method '\w scans'
_diffrn_radiation_monochromator graphite
_diffrn_radiation_source 'Enhance (Mo) X-ray Source'
_diffrn_radiation_type MoK\a
_diffrn_radiation_wavelength 0.71073
_diffrn_reflns_av_R_equivalents 0.0770
_diffrn_reflns_av_sigmaI/netI 0.0428
_diffrn_reflns_limit_h_max 14
_diffrn_reflns_limit_h_min -15
_diffrn_reflns_limit_k_max 31
_diffrn_reflns_limit_k_min -30
_diffrn_reflns_limit_l_max 7
_diffrn_reflns_limit_l_min -6
_diffrn_reflns_number 7941
_diffrn_reflns_theta_full 25.00
_diffrn_reflns_theta_max 26.60
_diffrn_reflns_theta_min 1.61
_exptl_absorpt_coefficient_mu 5.544
_exptl_absorpt_correction_T_max 1.00000
_exptl_absorpt_correction_T_min 0.46184
_exptl_absorpt_correction_type multi-scan
_exptl_absorpt_process_details
;
CrysAlisPro, Oxford Diffraction Ltd.,
Version 1.171.33.42 (release 29-05-2009 CrysAlis171 .NET)
(compiled May 29 2009,17:40:42)
Empirical absorption correction using spherical harmonics,
implemented in SCALE3 ABSPACK scaling algorithm.
;
_exptl_crystal_colour red
_exptl_crystal_density_diffrn 2.310
_exptl_crystal_density_method 'not measured'
_exptl_crystal_description needle
_exptl_crystal_F_000 1132
_exptl_crystal_size_max 0.6
_exptl_crystal_size_mid 0.3
_exptl_crystal_size_min 0.2
_refine_diff_density_max 2.576
_refine_diff_density_min -1.576
_refine_diff_density_rms 0.284
_refine_ls_abs_structure_details 'Flack H D (1983), Acta Cryst. A39, 876-881'
_refine_ls_abs_structure_Flack -0.97(7)
_refine_ls_extinction_method none
_refine_ls_goodness_of_fit_ref 1.073
_refine_ls_hydrogen_treatment constr
_refine_ls_matrix_type full
_refine_ls_number_parameters 154
_refine_ls_number_reflns 3330
_refine_ls_number_restraints 0
_refine_ls_restrained_S_all 1.073
_refine_ls_R_factor_all 0.0636
_refine_ls_R_factor_gt 0.0624
_refine_ls_shift/su_max 0.001
_refine_ls_shift/su_mean 0.000
_refine_ls_structure_factor_coef Fsqd
_refine_ls_weighting_details 'calc w=1/[\s^2^(Fo^2^)+(0.1322P)^2^+7.3374P] where P=(Fo^2^+2Fc^2^)/3'
_refine_ls_weighting_scheme calc
_refine_ls_wR_factor_gt 0.1751
_refine_ls_wR_factor_ref 0.1764
_reflns_number_gt 3215
_reflns_number_total 3330
_reflns_threshold_expression >2sigma(I)
_cod_data_source_file c2ra00013j.txt
_cod_data_source_block thpmthi
_cod_original_sg_symbol_H-M P21212
_cod_database_code 7238553

loop_
_symmetry_equiv_pos_as_xyz
'x, y, z'
'-x, -y, z'
'x+1/2, -y+1/2, -z'
'-x+1/2, y+1/2, -z'

loop_
_atom_site_label
_atom_site_type_symbol
_atom_site_fract_x
_atom_site_fract_y
_atom_site_fract_z
_atom_site_U_iso_or_equiv
_atom_site_adp_type
_atom_site_occupancy
_atom_site_symmetry_multiplicity
_atom_site_calc_flag
_atom_site_refinement_flags
I1 I 0.76141(7) 0.77989(3) 0.06249(13) 0.0382(2) Uani 1 1 d .
I2 I 1.14134(7) 0.92958(3) 0.24393(16) 0.0441(3) Uani 1 1 d .
I3 I 1.39214(9) 0.97956(3) 0.1524(2) 0.0576(3) Uani 1 1 d .
S2B S 1.0745(2) 0.78845(11) 0.4167(6) 0.0364(6) Uani 1 1 d .
S2A S 1.0510(2) 0.82450(11) 0.7307(5) 0.0354(6) Uani 1 1 d .
N3B N 0.9311(8) 0.7188(4) 0.6105(19) 0.036(2) Uani 1 1 d .
H3B H 0.9168 0.7429 0.7123 0.043 Uiso 1 1 calc R
N1A N 0.9481(10) 0.9129(4) 0.7989(19) 0.041(2) Uani 1 1 d .
H1A H 0.9972 0.9148 0.9071 0.050 Uiso 1 1 calc R
N3A N 0.8775(8) 0.8658(4) 0.4920(17) 0.033(2) Uani 1 1 d .
H3A H 0.8803 0.8376 0.4081 0.040 Uiso 1 1 calc R
N1B N 1.0389(11) 0.6901(4) 0.312(3) 0.051(3) Uani 1 1 d .
H1B H 1.0949 0.6961 0.2251 0.061 Uiso 1 1 calc R
C2A C 0.9475(10) 0.8722(4) 0.659(2) 0.031(2) Uani 1 1 d .
C6B C 0.9852(15) 0.6378(5) 0.290(3) 0.055(4) Uani 1 1 d .
H6B' H 1.0266 0.6114 0.3755 0.066 Uiso 1 1 calc R
H6B H 0.9819 0.6275 0.1262 0.066 Uiso 1 1 calc R
C5A C 0.7634(14) 0.9351(6) 0.665(3) 0.057(4) Uani 1 1 d .
H5A' H 0.7143 0.9639 0.6269 0.068 Uiso 1 1 calc R
H5A H 0.7261 0.9116 0.7731 0.068 Uiso 1 1 calc R
C5B C 0.8704(15) 0.6423(6) 0.390(3) 0.057(4) Uani 1 1 d .
H5B' H 0.8245 0.6615 0.2806 0.068 Uiso 1 1 calc R
H5B H 0.8398 0.6073 0.4092 0.068 Uiso 1 1 calc R
C4B C 0.8690(13) 0.6694(5) 0.617(3) 0.051(3) Uani 1 1 d .
H4B' H 0.9001 0.6464 0.7361 0.061 Uiso 1 1 calc R
H4B H 0.7939 0.6768 0.6611 0.061 Uiso 1 1 calc R
C6A C 0.8662(16) 0.9563(5) 0.777(3) 0.057(4) Uani 1 1 d .
H6A' H 0.8961 0.9846 0.6818 0.069 Uiso 1 1 calc R
H6A H 0.8493 0.9704 0.9314 0.069 Uiso 1 1 calc R
C2B C 1.0077(9) 0.7274(4) 0.454(2) 0.034(2) Uani 1 1 d .
C4A C 0.7934(13) 0.9053(6) 0.442(3) 0.054(4) Uani 1 1 d .
H4A' H 0.7287 0.8881 0.3791 0.064 Uiso 1 1 calc R
H4A H 0.8203 0.9298 0.3249 0.064 Uiso 1 1 calc R

loop_
_atom_site_aniso_label
_atom_site_aniso_U_11
_atom_site_aniso_U_22
_atom_site_aniso_U_33
_atom_site_aniso_U_23
_atom_site_aniso_U_13
_atom_site_aniso_U_12
I1 0.0362(4) 0.0395(4) 0.0390(4) -0.0053(3) -0.0083(3) -0.0019(3)
I2 0.0357(4) 0.0397(4) 0.0569(5) 0.0136(3) -0.0143(4) -0.0091(3)
I3 0.0655(6) 0.0367(4) 0.0705(6) -0.0056(4) -0.0111(5) 0.0139(4)
S2B 0.0327(13) 0.0319(12) 0.0447(15) -0.0035(11) 0.0099(12) -0.0082(10)
S2A 0.0349(14) 0.0358(12) 0.0356(13) -0.0024(11) -0.0047(12) 0.0014(11)
N3B 0.029(4) 0.030(4) 0.047(5) 0.001(4) 0.009(4) 0.002(4)
N1A 0.050(6) 0.035(4) 0.039(5) -0.016(4) -0.006(5) -0.001(4)
N3A 0.034(5) 0.034(4) 0.032(5) -0.001(3) -0.008(4) 0.000(4)
N1B 0.045(6) 0.038(5) 0.068(8) -0.017(5) 0.009(6) -0.008(5)
C2A 0.032(5) 0.031(4) 0.030(5) -0.004(4) 0.008(5) -0.008(4)
C6B 0.073(10) 0.032(5) 0.061(9) -0.013(6) 0.010(8) -0.001(6)
C5A 0.051(8) 0.052(7) 0.067(9) -0.017(7) -0.013(8) 0.019(7)
C5B 0.064(10) 0.046(7) 0.060(9) -0.003(6) -0.007(8) -0.016(7)
C4B 0.055(8) 0.037(6) 0.062(9) -0.001(6) 0.023(7) -0.012(6)
C6A 0.097(13) 0.034(6) 0.041(7) -0.015(5) 0.000(8) 0.007(7)
C2B 0.024(5) 0.035(5) 0.043(5) -0.006(5) -0.004(5) 0.005(4)
C4A 0.058(9) 0.055(7) 0.048(7) -0.027(6) -0.014(7) 0.025(7)

loop_
_atom_type_symbol
_atom_type_description
_atom_type_scat_dispersion_real
_atom_type_scat_dispersion_imag
_atom_type_scat_source
C C 0.0033 0.0016 'International Tables Vol C Tables 4.2.6.8 and 6.1.1.4'
H H 0.0000 0.0000 'International Tables Vol C Tables 4.2.6.8 and 6.1.1.4'
N N 0.0061 0.0033 'International Tables Vol C Tables 4.2.6.8 and 6.1.1.4'
S S 0.1246 0.1234 'International Tables Vol C Tables 4.2.6.8 and 6.1.1.4'
I I -0.4742 1.8119 'International Tables Vol C Tables 4.2.6.8 and 6.1.1.4'

loop_
_geom_angle_atom_site_label_1
_geom_angle_atom_site_label_2
_geom_angle_atom_site_label_3
_geom_angle
C2B S2B S2A 102.9(4)
C2A S2A S2B 101.6(4)
C2B N3B C4B 122.0(10)
C2A N1A C6A 121.9(11)
C2A N3A C4A 121.5(10)
C2B N1B C6B 125.0(13)
N3A C2A N1A 123.8(12)
N3A C2A S2A 123.3(8)
N1A C2A S2A 112.9(9)
N1B C6B C5B 108.0(11)
C6A C5A C4A 109.3(13)
C4B C5B C6B 112.2(14)
C5B C4B N3B 111.9(12)
N1A C6A C5A 109.3(10)
N1B C2B N3B 120.6(11)
N1B C2B S2B 115.4(10)
N3B C2B S2B 124.0(9)
N3A C4A C5A 110.3(12)

loop_
_geom_bond_atom_site_label_1
_geom_bond_atom_site_label_2
_geom_bond_distance
_geom_bond_site_symmetry_2
I3 I3 2.831(2) 2_875
S2B C2B 1.763(12) .
S2B S2A 2.028(4) .
S2A C2A 1.797(12) .
N3B C2B 1.309(16) .
N3B C4B 1.466(15) .
N1A C2A 1.304(14) .
N1A C6A 1.493(19) .
N3A C2A 1.287(16) .
N3A C4A 1.464(16) .
N1B C2B 1.302(16) .
N1B C6B 1.483(16) .
C6B C5B 1.52(3) .
C5A C6A 1.51(2) .
C5A C4A 1.52(2) .
C5B C4B 1.46(2) .
